data_7121976
loop_
_publ_author_name
'Bawari, Deependra'
'Negi, Chandrakala'
'Jaiswal, Kuldeep'
'Prashanth, Billa'
'Choudhury, Angshuman Roy'
'Singh, Sanjay'

_publ_section_title
;
 Group 13 element containing conformationally rigid &quot;N-E-N&quot;
 heteroatomic bridged [3.3](2,6)pyridinophanes (E = B, Al).
;
_journal_issue 64
_journal_name_full 'Chemical communications (Cambridge, England)'
_journal_page_first 8857
_journal_page_last 8860
_journal_paper_doi 10.1039/c8cc05154b
_journal_volume 54
_journal_year 2018
_chemical_formula_moiety 'C24 H48 Al2 N6 Si4'
_chemical_formula_sum 'C24 H48 Al2 N6 Si4'
_chemical_formula_weight 587.00
_space_group_crystal_system monoclinic
_space_group_IT_number 14
_space_group_name_Hall '-P 2ybc'
_space_group_name_H-M_alt 'P 1 21/c 1'
_symmetry_space_group_name_Hall '-P 2ybc'
_symmetry_space_group_name_H-M 'P 1 21/c 1'
_atom_sites_solution_hydrogens geom
_atom_sites_solution_primary dual
_audit_creation_date 2017-12-19
_audit_creation_method
;
Olex2 1.2
(compiled 2017.08.10 svn.r3458 for OlexSys, GUI svn.r5381)
;
_audit_update_record
;
2017-12-21 deposited with the CCDC.
2018-07-13 downloaded from the CCDC.
;
_cell_angle_alpha 90
_cell_angle_beta 91.704(5)
_cell_angle_gamma 90
_cell_formula_units_Z 4
_cell_length_a 17.2486(9)
_cell_length_b 12.6136(7)
_cell_length_c 16.1018(9)
_cell_measurement_reflns_used 7696
_cell_measurement_temperature 100.0(2)
_cell_measurement_theta_max 32.1980
_cell_measurement_theta_min 2.0560
_cell_volume 3501.7(3)
_computing_cell_refinement 'CrysAlisPro 1.171.39.7f (Rigaku OD, 2015)'
_computing_data_collection 'CrystalClear 2.0 (Rigaku, 2013)'
_computing_data_reduction 'CrysAlisPro 1.171.39.7f (Rigaku OD, 2015)'
_computing_molecular_graphics 'Olex2 (Dolomanov et al., 2009)'
_computing_publication_material 'Olex2 (Dolomanov et al., 2009)'
_computing_structure_refinement 'XL (Sheldrick, 2008)'
_computing_structure_solution 'XT (Sheldrick, 2015)'
_diffrn_ambient_temperature 100.0)2)
_diffrn_detector 'CCD plate'
_diffrn_measured_fraction_theta_full 0.992
_diffrn_measured_fraction_theta_max 0.962
_diffrn_measurement_details
;
List of Runs (angles in degrees, time in seconds):

  # Type    Start    End  Width  t~exp~   \w     \q     \k     \f   Frames
#--------------------------------------------------------------------------
  1  \w    -69.00 119.70   0.30    5.00    --   29.89  54.00   0.00  629
  2  \w    -69.00 119.70   0.30    5.00    --   29.89  54.00 120.00  629
  3  \w    -69.00 119.70   0.30    5.00    --   29.89  54.00 240.00  629
;
_diffrn_measurement_device 'abstract diffractometer'
_diffrn_measurement_device_type 'XtaLab mini (ROW)'
_diffrn_measurement_method '\w scans'
_diffrn_orient_matrix_type 'CrysAlisPro convention (1999,Acta A55,543-557)'
_diffrn_orient_matrix_UB_11 -0.0080040000
_diffrn_orient_matrix_UB_12 -0.0483612000
_diffrn_orient_matrix_UB_13 -0.0210373000
_diffrn_orient_matrix_UB_21 0.0356381000
_diffrn_orient_matrix_UB_22 -0.0211847000
_diffrn_orient_matrix_UB_23 0.0155614000
_diffrn_orient_matrix_UB_31 -0.0189012000
_diffrn_orient_matrix_UB_32 -0.0194289000
_diffrn_orient_matrix_UB_33 0.0354518000
_diffrn_radiation_monochromator graphite
_diffrn_radiation_probe x-ray
_diffrn_radiation_type MoK\a
_diffrn_radiation_wavelength 0.71073
_diffrn_reflns_av_R_equivalents 0.0725
_diffrn_reflns_av_unetI/netI 0.0785
_diffrn_reflns_Laue_measured_fraction_full 0.992
_diffrn_reflns_Laue_measured_fraction_max 0.962
_diffrn_reflns_limit_h_max 25
_diffrn_reflns_limit_h_min -24
_diffrn_reflns_limit_k_max 18
_diffrn_reflns_limit_k_min -17
_diffrn_reflns_limit_l_max 24
_diffrn_reflns_limit_l_min -24
_diffrn_reflns_number 48197
_diffrn_reflns_point_group_measured_fraction_full 0.992
_diffrn_reflns_point_group_measured_fraction_max 0.962
_diffrn_reflns_theta_full 25.000
_diffrn_reflns_theta_max 32.777
_diffrn_reflns_theta_min 2.000
_diffrn_source 'fine-focus sealed X-ray tube'
_diffrn_source_type 'Enhance (Mo) X-ray Source'
_exptl_absorpt_coefficient_mu 0.242
_exptl_absorpt_correction_T_max 1.00000
_exptl_absorpt_correction_T_min 0.31899
_exptl_absorpt_correction_type multi-scan
_exptl_absorpt_process_details
'CrysAlisPro 1.171.39.7f (Rigaku Oxford Diffraction, 2015) Empirical absorption correction using spherical harmonics, implemented in SCALE3 ABSPACK scaling algorithm.'
_exptl_crystal_colour 'clear light colourless'
_exptl_crystal_colour_lustre clear
_exptl_crystal_colour_modifier light
_exptl_crystal_colour_primary colourless
_exptl_crystal_density_diffrn 1.113
_exptl_crystal_description block
_exptl_crystal_F_000 1264
_exptl_crystal_size_max 0.3
_exptl_crystal_size_mid 0.3
_exptl_crystal_size_min 0.25
_refine_diff_density_max 0.596
_refine_diff_density_min -0.464
_refine_diff_density_rms 0.083
_refine_ls_extinction_method none
_refine_ls_goodness_of_fit_ref 1.039
_refine_ls_hydrogen_treatment constr
_refine_ls_matrix_type full
_refine_ls_number_parameters 339
_refine_ls_number_reflns 12480
_refine_ls_number_restraints 0
_refine_ls_restrained_S_all 1.039
_refine_ls_R_factor_all 0.1322
_refine_ls_R_factor_gt 0.0715
_refine_ls_shift/su_max 0.000
_refine_ls_shift/su_mean 0.000
_refine_ls_structure_factor_coef Fsqd
_refine_ls_weighting_details
;
 w=1/[\s^2^(Fo^2^)+(0.0724P)^2^+3.0383P]
 where P=(Fo^2^+2Fc^2^)/3
;
_refine_ls_weighting_scheme calc
_refine_ls_wR_factor_gt 0.1627
_refine_ls_wR_factor_ref 0.1912
_reflns_Friedel_coverage 0.000
_reflns_number_gt 7504
_reflns_number_total 12480
_reflns_threshold_expression 'I > 2\s(I)'
_cod_data_source_file c8cc05154b2.cif
_cod_data_source_block 3syn
_cod_depositor_comments 'Adding full bibliography for 7121972--7121976.cif.'
_cod_database_code 7121976
_shelxl_version_number 2013-2
_chemical_oxdiff_formula 'C24 H48 N6 Al2 Si4'
_shelx_space_group_comment
;
The symmetry employed for this shelxl refinement is uniquely defined
by the following loop, which should always be used as a source of
symmetry information in preference to the above space-group names.
They are only intended as comments.
;
_reflns_odcompleteness_completeness 96.45
_reflns_odcompleteness_iscentric 1
_reflns_odcompleteness_theta 32.70
_olex2_refinement_description
;
1. Fixed Uiso
 At 1.2 times of:
  All C(H) groups
 At 1.5 times of:
  All C(H,H,H) groups
2.a Aromatic/amide H refined with riding coordinates:
 C10(H10), C11(H11), C12(H12), C21(H21), C22(H22), C23(H23)
2.b Idealised Me refined as rotating group:
 C1(H1A,H1B,H1C), C2(H2A,H2B,H2C), C3(H3A,H3B,H3C), C4(H4B,H4A,H4C), C5(H5A,
 H5B,H5C), C6(H6A,H6B,H6C), C7(H7A,H7B,H7C), C8(H8A,H8B,H8C), C14(H14A,H14B,
 H14C), C15(H15A,H15B,H15C), C16(H16A,H16B,H16C), C17(H17A,H17B,H17C), C18(H18A,
 H18B,H18C), C19(H19A,H19B,H19C)
;
_olex2_submission_special_instructions 'No special instructions were received'
_oxdiff_exptl_absorpt_empirical_details
;
Empirical correction (ABSPACK) includes:
- Absorption correction using spherical harmonics
- Frame scaling
;
_oxdiff_exptl_absorpt_empirical_full_max 1.896
_oxdiff_exptl_absorpt_empirical_full_min 0.730

loop_
_space_group_symop_operation_xyz
'x, y, z'
'-x, y+1/2, -z+1/2'
'-x, -y, -z'
'x, -y-1/2, z-1/2'

loop_
_atom_site_label
_atom_site_type_symbol
_atom_site_fract_x
_atom_site_fract_y
_atom_site_fract_z
_atom_site_U_iso_or_equiv
_atom_site_adp_type
_atom_site_occupancy
_atom_site_site_symmetry_order
_atom_site_calc_flag
_atom_site_refinement_flags_posn
Si1 Si 0.21917(4) 0.04515(6) 0.54152(5) 0.02880(16) Uani 1 1 d .
Si2 Si 0.05340(4) 0.32678(7) 0.72368(5) 0.03336(18) Uani 1 1 d .
Si3 Si 0.45213(4) 0.55780(6) 0.76243(5) 0.03372(18) Uani 1 1 d .
Si4 Si 0.26399(4) 0.62033(6) 0.47698(5) 0.02895(16) Uani 1 1 d .
Al1 Al 0.15805(4) 0.30282(6) 0.56240(5) 0.02612(17) Uani 1 1 d .
Al2 Al 0.27315(4) 0.54773(6) 0.67035(5) 0.02704(17) Uani 1 1 d .
N1 N 0.22224(12) 0.18260(16) 0.54133(13) 0.0275(4) Uani 1 1 d .
N2 N 0.14136(11) 0.32553(16) 0.67322(13) 0.0248(4) Uani 1 1 d .
N3 N 0.25689(11) 0.40788(16) 0.71675(12) 0.0242(4) Uani 1 1 d .
N4 N 0.36284(12) 0.50576(17) 0.73456(13) 0.0280(4) Uani 1 1 d .
N5 N 0.28250(12) 0.53164(16) 0.55757(13) 0.0274(4) Uani 1 1 d .
N6 N 0.26250(12) 0.34966(16) 0.53984(13) 0.0248(4) Uani 1 1 d .
C1 C 0.07683(17) 0.3375(3) 0.48104(19) 0.0402(7) Uani 1 1 d .
H1A H 0.0613 0.4099 0.4880 0.060 Uiso 1 1 calc GR
H1B H 0.0331 0.2918 0.4887 0.060 Uiso 1 1 calc GR
H1C H 0.0959 0.3278 0.4261 0.060 Uiso 1 1 calc GR
C2 C 0.21579(18) 0.6672(2) 0.71334(19) 0.0392(6) Uani 1 1 d .
H2A H 0.1656 0.6706 0.6860 0.059 Uiso 1 1 calc GR
H2B H 0.2436 0.7316 0.7032 0.059 Uiso 1 1 calc GR
H2C H 0.2098 0.6585 0.7720 0.059 Uiso 1 1 calc GR
C3 C 0.24866(17) -0.0094(2) 0.44010(18) 0.0362(6) Uani 1 1 d .
H3A H 0.2162 0.0197 0.3964 0.054 Uiso 1 1 calc GR
H3B H 0.2434 -0.0852 0.4406 0.054 Uiso 1 1 calc GR
H3C H 0.3017 0.0090 0.4309 0.054 Uiso 1 1 calc GR
C4 C 0.11681(18) 0.0102(2) 0.5610(2) 0.0440(7) Uani 1 1 d .
H4B H 0.1100 -0.0650 0.5552 0.066 Uiso 1 1 calc GR
H4A H 0.0833 0.0462 0.5216 0.066 Uiso 1 1 calc GR
H4C H 0.1042 0.0313 0.6162 0.066 Uiso 1 1 calc GR
C5 C 0.2839(2) -0.0105(2) 0.62577(19) 0.0431(7) Uani 1 1 d .
H5A H 0.3360 0.0138 0.6185 0.065 Uiso 1 1 calc GR
H5B H 0.2827 -0.0865 0.6234 0.065 Uiso 1 1 calc GR
H5C H 0.2664 0.0128 0.6788 0.065 Uiso 1 1 calc GR
C6 C -0.01924(19) 0.4027(4) 0.6613(2) 0.0569(10) Uani 1 1 d .
H6A H 0.0019 0.4705 0.6472 0.085 Uiso 1 1 calc GR
H6B H -0.0650 0.4126 0.6929 0.085 Uiso 1 1 calc GR
H6C H -0.0324 0.3643 0.6113 0.085 Uiso 1 1 calc GR
C7 C 0.0159(2) 0.1889(3) 0.7390(3) 0.0566(9) Uani 1 1 d .
H7A H 0.0029 0.1579 0.6860 0.085 Uiso 1 1 calc GR
H7B H -0.0296 0.1914 0.7720 0.085 Uiso 1 1 calc GR
H7C H 0.0550 0.1469 0.7669 0.085 Uiso 1 1 calc GR
C8 C 0.06765(18) 0.3925(3) 0.82629(19) 0.0434(7) Uani 1 1 d .
H8A H 0.1065 0.3551 0.8585 0.065 Uiso 1 1 calc GR
H8B H 0.0197 0.3920 0.8551 0.065 Uiso 1 1 calc GR
H8C H 0.0841 0.4644 0.8183 0.065 Uiso 1 1 calc GR
C9 C 0.20967(14) 0.32277(19) 0.72161(15) 0.0245(5) Uani 1 1 d .
C10 C 0.23369(15) 0.2375(2) 0.77138(16) 0.0288(5) Uani 1 1 d .
H10 H 0.2018 0.1787 0.7772 0.035 Uiso 1 1 calc R
C11 C 0.30562(15) 0.2416(2) 0.81196(16) 0.0294(5) Uani 1 1 d .
H11 H 0.3212 0.1850 0.8455 0.035 Uiso 1 1 calc R
C12 C 0.35474(14) 0.3267(2) 0.80417(16) 0.0284(5) Uani 1 1 d .
H12 H 0.4032 0.3277 0.8310 0.034 Uiso 1 1 calc R
C13 C 0.32938(14) 0.4117(2) 0.75460(15) 0.0259(5) Uani 1 1 d .
C14 C 0.47461(18) 0.5447(3) 0.8757(2) 0.0521(9) Uani 1 1 d .
H14A H 0.4308 0.5679 0.9064 0.078 Uiso 1 1 calc GR
H14B H 0.5189 0.5876 0.8905 0.078 Uiso 1 1 calc GR
H14C H 0.4857 0.4719 0.8888 0.078 Uiso 1 1 calc GR
C15 C 0.53214(17) 0.4961(3) 0.7040(2) 0.0433(7) Uani 1 1 d .
H15A H 0.5312 0.4206 0.7117 0.065 Uiso 1 1 calc GR
H15B H 0.5810 0.5237 0.7242 0.065 Uiso 1 1 calc GR
H15C H 0.5254 0.5121 0.6459 0.065 Uiso 1 1 calc GR
C16 C 0.4455(2) 0.7005(3) 0.7343(3) 0.0579(10) Uani 1 1 d .
H16A H 0.4359 0.7073 0.6755 0.087 Uiso 1 1 calc GR
H16B H 0.4933 0.7353 0.7496 0.087 Uiso 1 1 calc GR
H16C H 0.4037 0.7327 0.7633 0.087 Uiso 1 1 calc GR
C17 C 0.34928(18) 0.7078(3) 0.4598(2) 0.0461(8) Uani 1 1 d .
H17A H 0.3617 0.7464 0.5098 0.069 Uiso 1 1 calc GR
H17B H 0.3371 0.7567 0.4157 0.069 Uiso 1 1 calc GR
H17C H 0.3929 0.6652 0.4451 0.069 Uiso 1 1 calc GR
C18 C 0.24238(19) 0.5450(2) 0.37952(18) 0.0395(6) Uani 1 1 d .
H18A H 0.2867 0.5032 0.3658 0.059 Uiso 1 1 calc GR
H18B H 0.2305 0.5938 0.3351 0.059 Uiso 1 1 calc GR
H18C H 0.1987 0.4993 0.3874 0.059 Uiso 1 1 calc GR
C19 C 0.17905(16) 0.7038(2) 0.50196(19) 0.0364(6) Uani 1 1 d .
H19A H 0.1362 0.6591 0.5153 0.055 Uiso 1 1 calc GR
H19B H 0.1650 0.7471 0.4548 0.055 Uiso 1 1 calc GR
H19C H 0.1921 0.7484 0.5486 0.055 Uiso 1 1 calc GR
C20 C 0.31261(15) 0.43157(19) 0.53768(15) 0.0268(5) Uani 1 1 d .
C21 C 0.38968(15) 0.4116(2) 0.52026(16) 0.0295(5) Uani 1 1 d .
H21 H 0.4248 0.4671 0.5158 0.035 Uiso 1 1 calc R
C22 C 0.41359(15) 0.3065(2) 0.50952(17) 0.0309(5) Uani 1 1 d .
H22 H 0.4652 0.2927 0.4985 0.037 Uiso 1 1 calc R
C23 C 0.36238(15) 0.2228(2) 0.51487(16) 0.0292(5) Uani 1 1 d .
H23 H 0.3789 0.1532 0.5080 0.035 Uiso 1 1 calc R
C24 C 0.28532(15) 0.24584(19) 0.53086(15) 0.0263(5) Uani 1 1 d .

loop_
_atom_site_aniso_label
_atom_site_aniso_U_11
_atom_site_aniso_U_22
_atom_site_aniso_U_33
_atom_site_aniso_U_23
_atom_site_aniso_U_13
_atom_site_aniso_U_12
Si1 0.0338(4) 0.0215(3) 0.0312(4) 0.0003(3) 0.0044(3) -0.0023(3)
Si2 0.0242(3) 0.0387(4) 0.0374(4) -0.0050(3) 0.0044(3) -0.0005(3)
Si3 0.0268(4) 0.0330(4) 0.0415(4) -0.0077(3) 0.0040(3) -0.0068(3)
Si4 0.0312(4) 0.0217(3) 0.0340(4) 0.0051(3) 0.0031(3) 0.0007(3)
Al1 0.0256(4) 0.0236(4) 0.0291(4) 0.0008(3) 0.0002(3) -0.0006(3)
Al2 0.0298(4) 0.0210(4) 0.0305(4) -0.0002(3) 0.0037(3) -0.0005(3)
N1 0.0290(10) 0.0219(10) 0.0317(11) -0.0024(8) 0.0032(8) -0.0016(8)
N2 0.0220(9) 0.0233(10) 0.0292(10) 0.0016(8) 0.0005(8) -0.0011(8)
N3 0.0248(10) 0.0219(10) 0.0261(10) -0.0006(8) 0.0026(8) -0.0012(8)
N4 0.0274(10) 0.0252(10) 0.0314(11) -0.0028(8) 0.0008(8) -0.0049(8)
N5 0.0314(11) 0.0193(9) 0.0318(11) 0.0006(8) 0.0046(8) -0.0011(8)
N6 0.0260(10) 0.0216(10) 0.0267(10) 0.0005(8) 0.0016(8) 0.0011(8)
C1 0.0379(15) 0.0436(17) 0.0390(15) -0.0009(13) -0.0039(12) 0.0032(13)
C2 0.0491(17) 0.0292(14) 0.0399(16) -0.0024(12) 0.0103(13) 0.0050(12)
C3 0.0434(15) 0.0257(13) 0.0400(15) -0.0020(11) 0.0094(12) -0.0001(11)
C4 0.0429(16) 0.0319(15) 0.058(2) -0.0036(13) 0.0167(14) -0.0062(12)
C5 0.0573(19) 0.0300(15) 0.0417(16) 0.0060(12) -0.0016(14) 0.0042(13)
C6 0.0354(16) 0.088(3) 0.0467(19) -0.0125(19) -0.0041(14) 0.0208(17)
C7 0.0453(18) 0.051(2) 0.075(2) -0.0064(18) 0.0218(17) -0.0191(15)
C8 0.0390(16) 0.0533(19) 0.0382(16) -0.0081(14) 0.0052(12) 0.0106(14)
C9 0.0246(11) 0.0220(11) 0.0269(12) -0.0010(9) 0.0035(9) -0.0008(9)
C10 0.0323(13) 0.0237(12) 0.0304(13) 0.0007(10) 0.0022(10) -0.0014(10)
C11 0.0347(13) 0.0256(12) 0.0280(12) 0.0019(10) -0.0009(10) 0.0041(10)
C12 0.0249(12) 0.0295(13) 0.0306(13) -0.0035(10) -0.0013(9) 0.0014(10)
C13 0.0271(12) 0.0268(12) 0.0242(11) -0.0036(9) 0.0038(9) -0.0013(9)
C14 0.0341(16) 0.078(3) 0.0439(18) -0.0164(17) -0.0030(13) -0.0108(16)
C15 0.0359(15) 0.0444(17) 0.0501(18) -0.0024(14) 0.0095(13) 0.0037(13)
C16 0.0414(18) 0.0305(16) 0.102(3) -0.0060(18) 0.0111(18) -0.0089(13)
C17 0.0400(16) 0.0359(16) 0.063(2) 0.0157(15) 0.0077(14) -0.0045(13)
C18 0.0516(18) 0.0342(15) 0.0327(14) 0.0008(12) 0.0015(12) 0.0074(13)
C19 0.0383(15) 0.0300(14) 0.0408(15) 0.0020(12) 0.0009(12) 0.0052(11)
C20 0.0309(12) 0.0236(12) 0.0259(12) 0.0033(9) 0.0014(9) 0.0003(9)
C21 0.0300(13) 0.0253(12) 0.0332(13) 0.0003(10) 0.0029(10) -0.0022(10)
C22 0.0245(12) 0.0337(14) 0.0346(13) -0.0003(11) 0.0021(10) 0.0038(10)
C23 0.0300(12) 0.0256(12) 0.0319(13) -0.0019(10) -0.0003(10) 0.0049(10)
C24 0.0319(12) 0.0213(11) 0.0255(12) 0.0000(9) 0.0006(9) -0.0009(9)

loop_
_atom_type_symbol
_atom_type_description
_atom_type_scat_dispersion_real
_atom_type_scat_dispersion_imag
_atom_type_scat_source
C C 0.0033 0.0016 'International Tables Vol C Tables 4.2.6.8 and 6.1.1.4'
H H 0.0000 0.0000 'International Tables Vol C Tables 4.2.6.8 and 6.1.1.4'
Al Al 0.0645 0.0514 'International Tables Vol C Tables 4.2.6.8 and 6.1.1.4'
N N 0.0061 0.0033 'International Tables Vol C Tables 4.2.6.8 and 6.1.1.4'
Si Si 0.0817 0.0704 'International Tables Vol C Tables 4.2.6.8 and 6.1.1.4'

loop_
_geom_angle_atom_site_label_1
_geom_angle_atom_site_label_2
_geom_angle_atom_site_label_3
_geom_angle
N1 Si1 C3 111.08(12)
N1 Si1 C4 105.50(12)
N1 Si1 C5 111.04(13)
C3 Si1 C5 109.02(14)
C4 Si1 C3 110.31(14)
C4 Si1 C5 109.85(16)
N2 Si2 C6 109.67(14)
N2 Si2 C7 111.22(13)
N2 Si2 C8 108.95(13)
C6 Si2 C7 108.70(19)
C6 Si2 C8 108.76(16)
C8 Si2 C7 109.50(17)
N4 Si3 C14 112.36(13)
N4 Si3 C15 112.29(13)
N4 Si3 C16 104.92(14)
C14 Si3 C15 108.79(16)
C16 Si3 C14 109.51(19)
C16 Si3 C15 108.84(16)
N5 Si4 C17 111.30(13)
N5 Si4 C18 109.20(12)
N5 Si4 C19 109.41(12)
C18 Si4 C17 108.40(16)
C19 Si4 C17 109.10(14)
C19 Si4 C18 109.40(14)
N1 Al1 N6 70.30(9)
N1 Al1 C1 117.96(12)
N1 Al1 C24 34.96(9)
N2 Al1 N1 113.81(10)
N2 Al1 N6 107.90(9)
N2 Al1 C1 119.33(12)
N2 Al1 C24 115.24(9)
N6 Al1 C24 35.34(8)
C1 Al1 N6 117.45(12)
C1 Al1 C24 125.21(12)
N3 Al2 C2 119.19(11)
N3 Al2 C13 35.37(8)
N4 Al2 N3 70.33(9)
N4 Al2 C2 115.80(12)
N4 Al2 C13 34.96(9)
N5 Al2 N3 107.33(9)
N5 Al2 N4 114.24(10)
N5 Al2 C2 119.88(12)
N5 Al2 C13 115.96(9)
C2 Al2 C13 124.09(11)
Si1 N1 Al1 140.69(13)
C24 N1 Si1 127.55(18)
C24 N1 Al1 91.51(15)
Si2 N2 Al1 128.15(12)
C9 N2 Si2 118.22(17)
C9 N2 Al1 112.62(16)
C9 N3 Al2 147.06(17)
C9 N3 C13 123.0(2)
C13 N3 Al2 89.92(15)
Si3 N4 Al2 137.68(13)
C13 N4 Si3 130.73(18)
C13 N4 Al2 91.58(15)
Si4 N5 Al2 130.35(12)
C20 N5 Si4 118.00(17)
C20 N5 Al2 111.59(16)
C20 N6 Al1 146.89(18)
C20 N6 C24 122.7(2)
C24 N6 Al1 90.00(15)
Al1 C1 H1A 109.5
Al1 C1 H1B 109.5
Al1 C1 H1C 109.5
H1A C1 H1B 109.5
H1A C1 H1C 109.5
H1B C1 H1C 109.5
Al2 C2 H2A 109.5
Al2 C2 H2B 109.5
Al2 C2 H2C 109.5
H2A C2 H2B 109.5
H2A C2 H2C 109.5
H2B C2 H2C 109.5
Si1 C3 H3A 109.5
Si1 C3 H3B 109.5
Si1 C3 H3C 109.5
H3A C3 H3B 109.5
H3A C3 H3C 109.5
H3B C3 H3C 109.5
Si1 C4 H4B 109.5
Si1 C4 H4A 109.5
Si1 C4 H4C 109.5
H4B C4 H4A 109.5
H4B C4 H4C 109.5
H4A C4 H4C 109.5
Si1 C5 H5A 109.5
Si1 C5 H5B 109.5
Si1 C5 H5C 109.5
H5A C5 H5B 109.5
H5A C5 H5C 109.5
H5B C5 H5C 109.5
Si2 C6 H6A 109.5
Si2 C6 H6B 109.5
Si2 C6 H6C 109.5
H6A C6 H6B 109.5
H6A C6 H6C 109.5
H6B C6 H6C 109.5
Si2 C7 H7A 109.5
Si2 C7 H7B 109.5
Si2 C7 H7C 109.5
H7A C7 H7B 109.5
H7A C7 H7C 109.5
H7B C7 H7C 109.5
Si2 C8 H8A 109.5
Si2 C8 H8B 109.5
Si2 C8 H8C 109.5
H8A C8 H8B 109.5
H8A C8 H8C 109.5
H8B C8 H8C 109.5
N2 C9 C10 124.9(2)
N3 C9 N2 116.7(2)
N3 C9 C10 118.4(2)
C9 C10 H10 120.4
C11 C10 C9 119.2(2)
C11 C10 H10 120.4
C10 C11 H11 118.9
C12 C11 C10 122.1(2)
C12 C11 H11 118.9
C11 C12 H12 121.1
C11 C12 C13 117.8(2)
C13 C12 H12 121.1
N3 C13 Al2 54.71(12)
N3 C13 C12 119.4(2)
N4 C13 Al2 53.46(13)
N4 C13 N3 108.2(2)
N4 C13 C12 132.5(2)
C12 C13 Al2 173.96(19)
Si3 C14 H14A 109.5
Si3 C14 H14B 109.5
Si3 C14 H14C 109.5
H14A C14 H14B 109.5
H14A C14 H14C 109.5
H14B C14 H14C 109.5
Si3 C15 H15A 109.5
Si3 C15 H15B 109.5
Si3 C15 H15C 109.5
H15A C15 H15B 109.5
H15A C15 H15C 109.5
H15B C15 H15C 109.5
Si3 C16 H16A 109.5
Si3 C16 H16B 109.5
Si3 C16 H16C 109.5
H16A C16 H16B 109.5
H16A C16 H16C 109.5
H16B C16 H16C 109.5
Si4 C17 H17A 109.5
Si4 C17 H17B 109.5
Si4 C17 H17C 109.5
H17A C17 H17B 109.5
H17A C17 H17C 109.5
H17B C17 H17C 109.5
Si4 C18 H18A 109.5
Si4 C18 H18B 109.5
Si4 C18 H18C 109.5
H18A C18 H18B 109.5
H18A C18 H18C 109.5
H18B C18 H18C 109.5
Si4 C19 H19A 109.5
Si4 C19 H19B 109.5
Si4 C19 H19C 109.5
H19A C19 H19B 109.5
H19A C19 H19C 109.5
H19B C19 H19C 109.5
N6 C20 N5 116.2(2)
N6 C20 C21 119.0(2)
C21 C20 N5 124.8(2)
C20 C21 H21 120.6
C20 C21 C22 118.9(2)
C22 C21 H21 120.6
C21 C22 H22 119.2
C23 C22 C21 121.7(2)
C23 C22 H22 119.2
C22 C23 H23 121.1
C22 C23 C24 117.9(2)
C24 C23 H23 121.1
N1 C24 Al1 53.53(12)
N1 C24 N6 108.2(2)
N1 C24 C23 132.1(2)
N6 C24 Al1 54.66(12)
N6 C24 C23 119.7(2)
C23 C24 Al1 174.14(19)

loop_
_geom_bond_atom_site_label_1
_geom_bond_atom_site_label_2
_geom_bond_distance
Si1 N1 1.735(2)
Si1 C3 1.857(3)
Si1 C4 1.855(3)
Si1 C5 1.868(3)
Si2 N2 1.742(2)
Si2 C6 1.850(3)
Si2 C7 1.875(3)
Si2 C8 1.858(3)
Si3 N4 1.721(2)
Si3 C14 1.861(3)
Si3 C15 1.864(3)
Si3 C16 1.859(3)
Si4 N5 1.736(2)
Si4 C17 1.866(3)
Si4 C18 1.863(3)
Si4 C19 1.858(3)
Al1 N1 1.914(2)
Al1 N2 1.838(2)
Al1 N6 1.941(2)
Al1 C1 1.939(3)
Al1 C24 2.379(3)
Al2 N3 1.939(2)
Al2 N4 1.910(2)
Al2 N5 1.839(2)
Al2 C2 1.942(3)
Al2 C13 2.376(3)
N1 C24 1.364(3)
N2 C9 1.393(3)
N3 C9 1.351(3)
N3 C13 1.375(3)
N4 C13 1.362(3)
N5 C20 1.405(3)
N6 C20 1.348(3)
N6 C24 1.376(3)
C1 H1A 0.9600
C1 H1B 0.9600
C1 H1C 0.9600
C2 H2A 0.9600
C2 H2B 0.9600
C2 H2C 0.9600
C3 H3A 0.9600
C3 H3B 0.9600
C3 H3C 0.9600
C4 H4B 0.9600
C4 H4A 0.9600
C4 H4C 0.9600
C5 H5A 0.9600
C5 H5B 0.9600
C5 H5C 0.9600
C6 H6A 0.9600
C6 H6B 0.9600
C6 H6C 0.9600
C7 H7A 0.9600
C7 H7B 0.9600
C7 H7C 0.9600
C8 H8A 0.9600
C8 H8B 0.9600
C8 H8C 0.9600
C9 C10 1.396(3)
C10 H10 0.9300
C10 C11 1.386(4)
C11 H11 0.9300
C11 C12 1.375(4)
C12 H12 0.9300
C12 C13 1.399(4)
C14 H14A 0.9600
C14 H14B 0.9600
C14 H14C 0.9600
C15 H15A 0.9600
C15 H15B 0.9600
C15 H15C 0.9600
C16 H16A 0.9600
C16 H16B 0.9600
C16 H16C 0.9600
C17 H17A 0.9600
C17 H17B 0.9600
C17 H17C 0.9600
C18 H18A 0.9600
C18 H18B 0.9600
C18 H18C 0.9600
C19 H19A 0.9600
C19 H19B 0.9600
C19 H19C 0.9600
C20 C21 1.390(4)
C21 H21 0.9300
C21 C22 1.401(4)
C22 H22 0.9300
C22 C23 1.381(4)
C23 H23 0.9300
C23 C24 1.392(3)
